data_4060035
loop_
_publ_author_name
'Catherine L. Boyd'
'Thierry Toupance'
'Ben R. Tyrrell'
'Benjamin D. Ward'
'Claire R. Wilson'
'Andrew R. Cowley'
'Philip Mountford'

_publ_section_title
;
 Synthesis, Structures, and Reactions of Titanium, Scandium, and
 Yttrium Complexes of Diamino-bis(phenolate) Ligands: Monomeric,
 Dimeric, Neutral, Cationic, and Multiply Bonded Derivatives
;
_journal_name_full Organometallics
_journal_page_first 309
_journal_page_last 330
_journal_paper_doi 10.1021/om0493661
_journal_volume 24
_journal_year 2005
_chemical_compound_source
; 
 [TiCl4(THF)2] + K2[{(2-NC5H4)CH2N{CH2(2-O-4,6-C6H2Me2)}2] 
;
_chemical_formula_moiety ' C24 H26 Cl2 N2 O2 Ti1 , 2.5 (C6H6)'
_chemical_formula_sum 'C39 H41 Cl2 N2 O2 Ti'
_chemical_formula_weight 688.57
_chemical_name_systematic
;
 [TiCl2{(2-NC5H4)CH2N{CH2(2-O-4,6-C6H2Me2)}2] . 2.5(C6H6)
;
_space_group_IT_number 14
_symmetry_cell_setting monoclinic
_symmetry_space_group_name_Hall '-P 2yn'
_symmetry_space_group_name_H-M 'P 1 21/n 1'
_atom_sites_solution_hydrogens geom
_atom_sites_solution_primary direct
_cell_angle_alpha 90
_cell_angle_beta 92.4510(23)
_cell_angle_gamma 90
_cell_formula_units_Z 4
_cell_length_a 15.7447(7)
_cell_length_b 9.0987(4)
_cell_length_c 24.7923(16)
_cell_measurement_reflns_used 19769
_cell_measurement_temperature 150
_cell_measurement_theta_max 23.2
_cell_measurement_theta_min 5.0
_cell_volume 3548.4
_computing_cell_refinement
;                                                                               
KappaCCD software 'DENZO' (Otwinowski & Minor, 1996)
;
_computing_data_collection
;                                                                               
KappaCCD software 'Collect' (Nonius, 2000)                                   
;
_computing_data_reduction
;                                                                               
KappaCCD software 'DENZO' (Otwinowski & Minor, 1996)
;
_computing_publication_material
;                                                                               
CRYSTALS Issue 10 (Watkin, Prout, Carruthers & Betteridge, 1996)                
;
_computing_structure_refinement
;                                                                               
CRYSTALS Issue 10 (Watkin, Prout, Carruthers & Betteridge, 1996)                
;
_computing_structure_solution 'SIR92 (Giacovazzo et al, 1992)'
_diffrn_ambient_temperature 150
_diffrn_measurement_method 2\q/\w
_diffrn_radiation_monochromator graphite
_diffrn_radiation_type 'Mo K\a'
_diffrn_radiation_wavelength 0.71073
_diffrn_reflns_av_R_equivalents 0.068
_diffrn_reflns_limit_h_max 17
_diffrn_reflns_limit_h_min -17
_diffrn_reflns_limit_k_max 10
_diffrn_reflns_limit_k_min -10
_diffrn_reflns_limit_l_max 27
_diffrn_reflns_limit_l_min -27
_diffrn_reflns_number 19769
_diffrn_reflns_theta_max 23.25
_diffrn_reflns_theta_min 5.12
_diffrn_standards_decay_% 'not measured'
_diffrn_standards_interval_count 'not measured'
_diffrn_standards_interval_time 'not measured'
_diffrn_standards_number 'not measured'
_exptl_absorpt_coefficient_mu 0.42
_exptl_absorpt_correction_T_max 0.959
_exptl_absorpt_correction_T_min 0.959
_exptl_absorpt_correction_type multi-scan
_exptl_crystal_colour orange
_exptl_crystal_density_diffrn 1.29
_exptl_crystal_density_meas ?
_exptl_crystal_density_method .
_exptl_crystal_description needle
_exptl_crystal_F_000 1444
_exptl_crystal_size_max 0.50
_exptl_crystal_size_mid 0.10
_exptl_crystal_size_min 0.10
_refine_diff_density_max 0.37
_refine_diff_density_min -0.31
_refine_ls_abs_structure_Flack none
_refine_ls_extinction_coef 102.2(115)
_refine_ls_extinction_method 'Larson 1970 Crystallographic Computing eq 22'
_refine_ls_goodness_of_fit_obs 0.5458
_refine_ls_hydrogen_treatment 'riding model'
_refine_ls_matrix_type full
_refine_ls_number_parameters 416
_refine_ls_number_reflns 3047
_refine_ls_number_restraints 0
_refine_ls_R_factor_obs 0.0581
_refine_ls_shift/esd_max 0.0260
_refine_ls_structure_factor_coef F
_refine_ls_weighting_scheme unit
_refine_ls_wR_factor_obs 0.0641
_reflns_limit_h_max 17
_reflns_limit_h_min -17
_reflns_limit_k_max 10
_reflns_limit_k_min 0
_reflns_limit_l_max 27
_reflns_limit_l_min 0
_reflns_number_observed 3047
_reflns_number_total 4850
_reflns_observed_criterion >2.00\s(I)
_cod_depositor_comments
;
The following automatic conversions were performed:
'_symmetry_cell_setting' value 'Monoclinic ' changed to 'monoclinic'
according to '/home/saulius/struct/CIF-dictionaries/cif_core.dic'
dictionary named 'cif_core.dic' version 2.4.1 from 2010-06-29.

Automatic conversion script
Id: cif_fix_enum 1527 2010-12-29 10:47:43Z saulius 

The following automatic conversions were performed:

'_refine_ls_weighting_scheme' value 'Unit weights' was changed to
'unit'.

Automatic conversion script
Id: cif_fix_values 3143 2015-03-26 13:38:13Z robertas 

The following automatic conversions were performed:

'_atom_sites_solution_primary' value 'direct methods' was changed to
'direct'.

'_atom_sites_solution_hydrogens' value 'geometric' was changed to
'geom'.

Automatic conversion script
Id: cif_fix_values 6452 2018-10-05 10:23:21Z andrius 
;
_cod_original_sg_symbol_H-M 'P 1 21/n 1 '
_cod_original_formula_sum ' C39 H41 Cl2 N2 O2 Ti1 '
_cod_database_code 4060035

loop_
_symmetry_equiv_pos_as_xyz
x,y,z
-x,-y,-z
-x+1/2,y+1/2,-z+1/2
x+1/2,-y+1/2,z+1/2

loop_
_atom_site_aniso_label
_atom_site_aniso_U_11
_atom_site_aniso_U_22
_atom_site_aniso_U_33
_atom_site_aniso_U_23
_atom_site_aniso_U_13
_atom_site_aniso_U_12
Ti1 0.0351(7) 0.0200(6) 0.0400(7) -0.0021(5) -0.0054(5) -0.0001(5)
Cl1 0.053(1) 0.0266(9) 0.063(1) -0.0061(8) -0.0143(9) -0.0084(8)
Cl2 0.044(1) 0.0299(9) 0.0437(9) 0.0060(8) 0.0047(8) -0.0034(8)
N1 0.026(3) 0.027(3) 0.037(3) 0.002(2) 0.001(3) -0.002(2)
N2 0.030(3) 0.023(3) 0.032(3) -0.002(2) -0.002(2) -0.004(2)
O1 0.040(3) 0.031(3) 0.040(3) -0.007(2) -0.005(2) -0.001(2)
O2 0.038(3) 0.022(2) 0.047(3) -0.003(2) -0.006(2) 0.000(2)
C1 0.029(4) 0.032(4) 0.036(4) 0.000(3) 0.009(3) 0.006(3)
C2 0.033(4) 0.050(5) 0.036(4) 0.000(4) 0.003(3) 0.001(3)
C3 0.035(5) 0.070(6) 0.038(4) 0.005(4) 0.004(3) 0.003(4)
C4 0.036(4) 0.048(5) 0.047(4) 0.011(4) 0.009(3) 0.001(4)
C5 0.033(4) 0.030(4) 0.051(4) 0.002(3) 0.009(3) -0.006(3)
C6 0.029(4) 0.034(4) 0.038(4) -0.004(3) 0.009(3) -0.004(3)
C7 0.061(6) 0.074(6) 0.043(4) -0.022(4) 0.003(4) -0.012(5)
C8 0.065(6) 0.065(6) 0.074(6) 0.026(5) 0.003(5) 0.003(5)
C9 0.034(4) 0.026(3) 0.039(4) 0.001(3) -0.002(3) 0.001(3)
C10 0.028(4) 0.024(3) 0.043(4) 0.006(3) -0.003(3) 0.002(3)
C11 0.041(5) 0.028(4) 0.042(4) 0.005(3) -0.002(3) -0.002(3)
C12 0.031(4) 0.039(4) 0.047(4) 0.004(3) 0.006(3) 0.006(3)
C13 0.030(4) 0.040(4) 0.043(4) 0.004(3) -0.005(3) 0.000(3)
C14 0.041(5) 0.027(4) 0.041(4) 0.003(3) 0.001(3) -0.005(3)
C15 0.029(4) 0.030(4) 0.036(4) -0.001(3) -0.003(3) -0.001(3)
C16 0.032(4) 0.026(4) 0.056(4) -0.002(3) 0.004(3) 0.004(3)
C17 0.042(5) 0.043(4) 0.067(5) 0.005(4) -0.010(4) 0.003(4)
C18 0.038(4) 0.028(4) 0.035(4) -0.006(3) 0.001(3) -0.004(3)
C19 0.042(4) 0.019(3) 0.039(4) -0.002(3) -0.001(3) 0.002(3)
C20 0.031(4) 0.025(3) 0.038(4) -0.001(3) 0.008(3) 0.005(3)
C21 0.051(5) 0.022(3) 0.042(4) -0.001(3) 0.001(3) 0.006(3)
C22 0.054(5) 0.030(4) 0.045(4) 0.011(3) 0.001(4) 0.010(3)
C23 0.050(5) 0.051(5) 0.041(4) 0.001(4) -0.006(4) 0.013(4)
C24 0.034(4) 0.042(4) 0.041(4) -0.001(3) -0.004(3) -0.006(3)
C101 0.065(7) 0.087(7) 0.049(5) 0.005(5) -0.003(5) 0.014(5)
C102 0.109(9) 0.055(6) 0.084(7) -0.011(5) -0.028(6) 0.023(6)
C103 0.092(9) 0.086(8) 0.090(7) 0.017(6) -0.019(6) -0.030(7)
C104 0.037(5) 0.073(7) 0.100(7) 0.013(6) 0.004(5) -0.002(5)
C105 0.051(6) 0.063(6) 0.089(7) -0.014(5) 0.004(5) 0.004(5)
C106 0.040(5) 0.073(7) 0.083(6) 0.002(5) -0.006(4) -0.007(5)
C201 0.051(6) 0.076(6) 0.077(6) 0.005(6) 0.001(5) 0.007(5)
C202 0.041(6) 0.104(8) 0.094(8) -0.007(7) 0.019(5) -0.008(6)
C203 0.094(9) 0.15(1) 0.050(6) 0.004(7) 0.019(6) 0.018(8)
C204 0.081(8) 0.085(7) 0.092(8) 0.008(7) 0.053(7) 0.003(6)
C205 0.067(7) 0.069(7) 0.098(8) -0.015(6) 0.002(6) 0.016(5)
C206 0.068(7) 0.075(7) 0.090(7) 0.000(6) -0.005(6) 0.015(6)
C301 0.062(6) 0.050(5) 0.090(7) 0.011(5) 0.029(5) -0.002(5)
C302 0.058(7) 0.087(7) 0.101(8) 0.027(6) -0.000(6) -0.001(5)
C303 0.085(8) 0.088(7) 0.072(6) 0.016(6) -0.000(6) -0.004(6)

loop_
_atom_site_label
_atom_site_fract_x
_atom_site_fract_y
_atom_site_fract_z
_atom_site_U_iso_or_equiv
_atom_site_occupancy
_atom_site_thermal_displace_type
Ti1 0.32365(7) 0.4761(1) 0.87104(5) 0.0319 1.0000 Uani
Cl1 0.4044(1) 0.6626(2) 0.90979(7) 0.0480 1.0000 Uani
Cl2 0.4001(1) 0.4811(2) 0.79064(6) 0.0391 1.0000 Uani
N1 0.4143(3) 0.2977(5) 0.8928(2) 0.0301 1.0000 Uani
N2 0.2608(3) 0.2697(5) 0.8360(2) 0.0283 1.0000 Uani
O1 0.2776(3) 0.4180(5) 0.9348(2) 0.0368 1.0000 Uani
O2 0.2307(3) 0.5666(4) 0.8408(2) 0.0355 1.0000 Uani
C1 0.2675(4) 0.2847(7) 0.9593(3) 0.0321 1.0000 Uani
C2 0.2991(4) 0.2584(8) 1.0111(3) 0.0396 1.0000 Uani
C3 0.2883(4) 0.1184(9) 1.0319(3) 0.0476 1.0000 Uani
C4 0.2492(4) 0.0056(8) 1.0028(3) 0.0431 1.0000 Uani
C5 0.2195(4) 0.0363(7) 0.9505(3) 0.0381 1.0000 Uani
C6 0.2277(4) 0.1740(7) 0.9283(2) 0.0334 1.0000 Uani
C7 0.3431(5) 0.3797(9) 1.0435(3) 0.0593 1.0000 Uani
C8 0.2395(5) -0.1484(9) 1.0256(3) 0.0678 1.0000 Uani
C9 0.1944(4) 0.2127(7) 0.8725(2) 0.0332 1.0000 Uani
C10 0.1581(4) 0.5407(7) 0.8109(2) 0.0317 1.0000 Uani
C11 0.0951(4) 0.6483(7) 0.8094(3) 0.0370 1.0000 Uani
C12 0.0206(4) 0.6218(7) 0.7776(3) 0.0387 1.0000 Uani
C13 0.0088(4) 0.4919(7) 0.7488(3) 0.0381 1.0000 Uani
C14 0.0722(4) 0.3870(7) 0.7521(3) 0.0361 1.0000 Uani
C15 0.1478(4) 0.4095(7) 0.7822(2) 0.0319 1.0000 Uani
C16 0.1082(4) 0.7883(7) 0.8409(3) 0.0383 1.0000 Uani
C17 -0.0718(4) 0.4645(8) 0.7147(3) 0.0511 1.0000 Uani
C18 0.2179(4) 0.2972(7) 0.7821(2) 0.0338 1.0000 Uani
C19 0.3275(4) 0.1546(7) 0.8294(2) 0.0332 1.0000 Uani
C20 0.3949(4) 0.1632(7) 0.8738(2) 0.0310 1.0000 Uani
C21 0.4382(4) 0.0395(7) 0.8923(3) 0.0385 1.0000 Uani
C22 0.5024(5) 0.0554(7) 0.9314(3) 0.0431 1.0000 Uani
C23 0.5231(5) 0.1937(8) 0.9504(3) 0.0479 1.0000 Uani
C24 0.4776(4) 0.3123(8) 0.9306(3) 0.0391 1.0000 Uani
C101 -0.1318(6) -0.103(1) 0.6759(3) 0.0673 1.0000 Uani
C102 -0.2064(8) -0.173(1) 0.6636(4) 0.0833 1.0000 Uani
C103 -0.2817(7) -0.096(1) 0.6631(4) 0.0898 1.0000 Uani
C104 -0.2833(6) 0.052(1) 0.6756(4) 0.0703 1.0000 Uani
C105 -0.2073(6) 0.120(1) 0.6869(4) 0.0676 1.0000 Uani
C106 -0.1329(5) 0.046(1) 0.6875(3) 0.0656 1.0000 Uani
C201 -0.0293(5) 0.158(1) 0.8663(4) 0.0683 1.0000 Uani
C202 -0.0159(6) 0.092(1) 0.9149(4) 0.0794 1.0000 Uani
C203 -0.0552(7) -0.040(2) 0.9264(4) 0.0960 1.0000 Uani
C204 -0.1082(7) -0.108(1) 0.8877(5) 0.0849 1.0000 Uani
C205 -0.1194(6) -0.041(1) 0.8383(4) 0.0781 1.0000 Uani
C206 -0.0794(6) 0.088(1) 0.8280(4) 0.0781 1.0000 Uani
C301 0.0697(6) 0.5138(9) 0.9691(4) 0.0668 1.0000 Uani
C302 0.0802(6) 0.485(1) 1.0229(4) 0.0822 1.0000 Uani
C303 0.0100(7) 0.471(1) 1.0544(4) 0.0819 1.0000 Uani
H31 0.3084(4) 0.0989(9) 1.0683(3) 0.0579 1.0000 Uiso
H51 0.1931(4) -0.0408(7) 0.9293(3) 0.0511 1.0000 Uiso
H71 0.3613(5) 0.3427(9) 1.0784(3) 0.0824 1.0000 Uiso
H72 0.3039(5) 0.4594(9) 1.0478(3) 0.0824 1.0000 Uiso
H73 0.3915(5) 0.4142(9) 1.0250(3) 0.0824 1.0000 Uiso
H81 0.2111(5) -0.2101(9) 0.9991(3) 0.0895 1.0000 Uiso
H82 0.2066(5) -0.1437(9) 1.0572(3) 0.0895 1.0000 Uiso
H83 0.2946(5) -0.1885(9) 1.0349(3) 0.0895 1.0000 Uiso
H91 0.1515(4) 0.2870(7) 0.8754(2) 0.0452 1.0000 Uiso
H92 0.1695(4) 0.1261(7) 0.8563(2) 0.0452 1.0000 Uiso
H121 -0.0237(4) 0.6944(7) 0.7759(3) 0.0523 1.0000 Uiso
H141 0.0639(4) 0.2960(7) 0.7330(3) 0.0482 1.0000 Uiso
H161 0.0591(4) 0.8502(7) 0.8357(3) 0.0487 1.0000 Uiso
H162 0.1166(4) 0.7655(7) 0.8786(3) 0.0487 1.0000 Uiso
H163 0.1573(4) 0.8386(7) 0.8286(3) 0.0487 1.0000 Uiso
H171 -0.0686(4) 0.3701(8) 0.6976(3) 0.0674 1.0000 Uiso
H172 -0.1201(4) 0.4670(8) 0.7371(3) 0.0674 1.0000 Uiso
H173 -0.0777(4) 0.5395(8) 0.6875(3) 0.0674 1.0000 Uiso
H181 0.2602(4) 0.3321(7) 0.7584(2) 0.0481 1.0000 Uiso
H182 0.1947(4) 0.2063(7) 0.7684(2) 0.0481 1.0000 Uiso
H191 0.3014(4) 0.0593(7) 0.8297(2) 0.0433 1.0000 Uiso
H192 0.3535(4) 0.1696(7) 0.7955(2) 0.0433 1.0000 Uiso
H211 0.4231(4) -0.0557(7) 0.8782(3) 0.0524 1.0000 Uiso
H221 0.5332(5) -0.0287(7) 0.9451(3) 0.0565 1.0000 Uiso
H231 0.5685(5) 0.2069(8) 0.9771(3) 0.0624 1.0000 Uiso
H241 0.4910(4) 0.4086(8) 0.9443(3) 0.0505 1.0000 Uiso
H1011 -0.0789(6) -0.156(1) 0.6765(3) 0.0879 1.0000 Uiso
H1021 -0.2070(8) -0.276(1) 0.6555(4) 0.1076 1.0000 Uiso
H1031 -0.3340(7) -0.146(1) 0.6539(4) 0.1192 1.0000 Uiso
H1041 -0.3358(6) 0.105(1) 0.6765(4) 0.0924 1.0000 Uiso
H1051 -0.2064(6) 0.223(1) 0.6946(4) 0.0852 1.0000 Uiso
H1061 -0.0809(5) 0.098(1) 0.6956(3) 0.0862 1.0000 Uiso
H2011 -0.0036(5) 0.251(1) 0.8588(4) 0.0910 1.0000 Uiso
H2021 0.0208(6) 0.139(1) 0.9417(4) 0.0971 1.0000 Uiso
H2031 -0.0451(7) -0.086(2) 0.9609(4) 0.1214 1.0000 Uiso
H2041 -0.1380(7) -0.197(1) 0.8952(5) 0.1181 1.0000 Uiso
H2051 -0.1554(6) -0.085(1) 0.8106(4) 0.1028 1.0000 Uiso
H2061 -0.0862(6) 0.131(1) 0.7927(4) 0.1005 1.0000 Uiso
H3011 0.1185(6) 0.5214(9) 0.9474(4) 0.0843 1.0000 Uiso
H3021 0.1363(6) 0.476(1) 1.0393(4) 0.1080 1.0000 Uiso
H3031 0.0169(7) 0.447(1) 1.0921(4) 0.1049 1.0000 Uiso

loop_
_atom_type_symbol
_atom_type_scat_dispersion_real
_atom_type_scat_dispersion_imag
_atom_type_scat_Cromer_Mann_a1
_atom_type_scat_Cromer_Mann_b1
_atom_type_scat_Cromer_Mann_a2
_atom_type_scat_Cromer_Mann_b2
_atom_type_scat_Cromer_Mann_a3
_atom_type_scat_Cromer_Mann_b3
_atom_type_scat_Cromer_Mann_a4
_atom_type_scat_Cromer_Mann_b4
_atom_type_scat_Cromer_Mann_c
_atom_type_scat_source
'C   ' 0.0020 0.0020 2.3100 20.8439 1.0200 10.2075 1.5886 0.5687 0.8650 51.6512 0.2156 International_Tables_Vol_IV_Table_2.2B
'H   ' 0.0000 0.0000 0.4930 10.5109 0.3229 26.1257 0.1402 3.1424 0.0408 57.7997 0.0030 International_Tables_Vol_IV_Table_2.2B
'Cl  ' 0.1320 0.1590 11.4604 0.0104 7.1964 1.1662 6.2556 18.5194 1.6455 47.7784 -9.5574 International_Tables_Vol_IV_Table_2.2B
'N   ' 0.0040 0.0030 12.2126 0.0057 3.1322 9.8933 2.0125 28.9975 1.1663 0.5826 -11.5290 International_Tables_Vol_IV_Table_2.2B
'O   ' 0.0080 0.0060 3.0485 13.2771 2.2868 5.7011 1.5463 0.3239 0.8670 32.9089 0.2508 International_Tables_Vol_IV_Table_2.2B
'Ti  ' 0.2480 0.4460 9.7595 7.8508 7.3558 0.5000 1.6991 35.6338 1.9021 116.1050 1.2807 International_Tables_Vol_IV_Table_2.2B

loop_
_geom_angle_atom_site_label_1
_geom_angle_site_symmetry_1
_geom_angle_atom_site_label_2
_geom_angle_atom_site_label_3
_geom_angle_site_symmetry_3
_geom_angle
_geom_angle_publ_flag
Cl1 . Ti1 Cl2 . 92.59(8) yes
Cl1 . Ti1 N1 . 95.8(1) yes
Cl2 . Ti1 N1 . 82.7(1) yes
Cl1 . Ti1 N2 . 171.4(1) yes
Cl2 . Ti1 N2 . 85.6(1) yes
N1 . Ti1 N2 . 75.7(2) yes
Cl1 . Ti1 O1 . 94.8(1) yes
Cl2 . Ti1 O1 . 163.3(1) yes
N1 . Ti1 O1 . 81.6(2) yes
N2 . Ti1 O1 . 84.9(2) yes
Cl1 . Ti1 O2 . 105.0(1) yes
Cl2 . Ti1 O2 . 94.2(1) yes
N1 . Ti1 O2 . 159.2(2) yes
N2 . Ti1 O2 . 83.5(2) yes
O1 . Ti1 O2 . 98.3(2) yes
Ti1 . N1 C20 . 116.8(4) yes
Ti1 . N1 C24 . 123.2(4) yes
C20 . N1 C24 . 118.9(5) yes
Ti1 . N2 C9 . 110.9(3) yes
Ti1 . N2 C18 . 112.1(3) yes
C9 . N2 C18 . 107.2(5) yes
Ti1 . N2 C19 . 108.8(3) yes
C9 . N2 C19 . 109.5(5) yes
C18 . N2 C19 . 108.2(5) yes
Ti1 . O1 C1 . 133.8(4) yes
Ti1 . O2 C10 . 142.5(4) yes
O1 . C1 C2 . 121.6(6) yes
O1 . C1 C6 . 116.8(5) yes
C2 . C1 C6 . 121.5(6) yes
C1 . C2 C3 . 117.5(6) yes
C1 . C2 C7 . 120.3(6) yes
C3 . C2 C7 . 122.2(6) yes
C2 . C3 C4 . 123.1(6) yes
C3 . C4 C5 . 117.6(6) yes
C3 . C4 C8 . 122.7(7) yes
C5 . C4 C8 . 119.7(7) yes
C4 . C5 C6 . 121.5(6) yes
C1 . C6 C5 . 118.8(6) yes
C1 . C6 C9 . 118.0(6) yes
C5 . C6 C9 . 123.2(6) yes
N2 . C9 C6 . 114.2(5) yes
O2 . C10 C11 . 118.4(5) yes
O2 . C10 C15 . 120.3(5) yes
C11 . C10 C15 . 121.4(6) yes
C10 . C11 C12 . 118.1(6) yes
C10 . C11 C16 . 120.0(6) yes
C12 . C11 C16 . 121.9(6) yes
C11 . C12 C13 . 121.6(6) yes
C12 . C13 C14 . 118.5(6) yes
C12 . C13 C17 . 121.2(6) yes
C14 . C13 C17 . 120.3(6) yes
C13 . C14 C15 . 121.9(6) yes
C10 . C15 C14 . 118.5(6) yes
C10 . C15 C18 . 120.9(5) yes
C14 . C15 C18 . 120.6(6) yes
N2 . C18 C15 . 114.6(5) yes
N2 . C19 C20 . 111.2(5) yes
N1 . C20 C19 . 116.6(5) yes
N1 . C20 C21 . 121.7(6) yes
C19 . C20 C21 . 121.6(6) yes
C20 . C21 C22 . 118.9(6) yes
C21 . C22 C23 . 119.5(6) yes
C22 . C23 C24 . 118.8(6) yes
N1 . C24 C23 . 122.1(6) yes
C102 . C101 C106 . 118.9(9) yes
C101 . C102 C103 . 120.2(9) yes
C102 . C103 C104 . 121.0(10) yes
C103 . C104 C105 . 117.6(9) yes
C104 . C105 C106 . 122.0(9) yes
C101 . C106 C105 . 120.2(8) yes
C202 . C201 C206 . 118.9(10) yes
C201 . C202 C203 . 120.7(10) yes
C202 . C203 C204 . 120.3(10) yes
C203 . C204 C205 . 117.8(10) yes
C204 . C205 C206 . 120.6(10) yes
C201 . C206 C205 . 121.7(10) yes
C302 . C301 C303 2_567 120.5(8) yes
C301 . C302 C303 . 120.2(9) yes
C301 2_567 C303 C302 . 119.3(8) yes

loop_
_geom_bond_atom_site_label_1
_geom_bond_atom_site_label_2
_geom_bond_site_symmetry_2
_geom_bond_distance
_geom_bond_publ_flag
Ti1 Cl1 . 2.306(2) yes
Ti1 Cl2 . 2.372(2) yes
Ti1 N1 . 2.212(5) yes
Ti1 N2 . 2.277(5) yes
Ti1 O1 . 1.844(4) yes
Ti1 O2 . 1.812(4) yes
N1 C20 . 1.341(7) yes
N1 C24 . 1.347(8) yes
N2 C9 . 1.504(8) yes
N2 C18 . 1.493(7) yes
N2 C19 . 1.497(7) yes
O1 C1 . 1.369(7) yes
O2 C10 . 1.357(7) yes
C1 C2 . 1.379(9) yes
C1 C6 . 1.399(8) yes
C2 C3 . 1.39(1) yes
C2 C7 . 1.515(9) yes
C3 C4 . 1.38(1) yes
C4 C5 . 1.388(9) yes
C4 C8 . 1.52(1) yes
C5 C6 . 1.378(9) yes
C6 C9 . 1.501(8) yes
C10 C11 . 1.393(9) yes
C10 C15 . 1.396(8) yes
C11 C12 . 1.406(9) yes
C11 C16 . 1.504(9) yes
C12 C13 . 1.389(9) yes
C13 C14 . 1.381(9) yes
C13 C17 . 1.516(8) yes
C14 C15 . 1.393(8) yes
C15 C18 . 1.504(8) yes
C19 C20 . 1.498(8) yes
C20 C21 . 1.383(8) yes
C21 C22 . 1.378(9) yes
C22 C23 . 1.378(9) yes
C23 C24 . 1.375(9) yes
C101 C102 . 1.36(1) yes
C101 C106 . 1.39(1) yes
C102 C103 . 1.38(1) yes
C103 C104 . 1.38(1) yes
C104 C105 . 1.37(1) yes
C105 C106 . 1.35(1) yes
C201 C202 . 1.35(1) yes
C201 C206 . 1.36(1) yes
C202 C203 . 1.39(1) yes
C203 C204 . 1.39(1) yes
C204 C205 . 1.37(1) yes
C205 C206 . 1.36(1) yes
C301 C302 . 1.36(1) yes
C301 C303 2_567 1.37(1) yes
C302 C303 . 1.39(1) yes
